data_2223457
loop_
_publ_author_name
'Wang, Bo'

_publ_section_title
;
 4-(2-Methylpiperidin-1-ylcarbonyl)pyridinium hexachloridoantimonate(V)
;
_journal_issue 10
_journal_name_full 'Acta Crystallographica Section E'
_journal_page_first m1219
_journal_paper_doi 10.1107/S1600536809036587
_journal_volume 65
_journal_year 2009
_chemical_formula_iupac '(C12 H17 N2 O) [Sb Cl6]'
_chemical_formula_moiety 'C12 H17 N2 O +, Cl6 Sb -'
_chemical_formula_sum 'C12 H17 Cl6 N2 O Sb'
_chemical_formula_weight 539.73
_chemical_name_systematic
;
4-(2-methylpiperidine-1-carbonyl)pyridinium hexachloridoantimonate(V)
;
_space_group_IT_number 14
_symmetry_cell_setting monoclinic
_symmetry_space_group_name_Hall '-P 2yn'
_symmetry_space_group_name_H-M 'P 1 21/n 1'
_atom_sites_solution_hydrogens geom
_atom_sites_solution_primary direct
_atom_sites_solution_secondary difmap
_audit_creation_method SHELXL-97
_cell_angle_alpha 90.00
_cell_angle_beta 99.06(3)
_cell_angle_gamma 90.00
_cell_formula_units_Z 4
_cell_length_a 8.1067(16)
_cell_length_b 12.700(3)
_cell_length_c 19.677(4)
_cell_measurement_reflns_used 7472
_cell_measurement_temperature 298(2)
_cell_measurement_theta_max 27.67
_cell_measurement_theta_min 3.01
_cell_volume 2000.6(8)
_computing_cell_refinement 'CrystalClear (Rigaku 2005)'
_computing_data_collection 'CrystalClear (Rigaku 2005)'
_computing_data_reduction 'CrystalClear (Rigaku 2005)'
_computing_molecular_graphics 'SHELXTL (Sheldrick, 2008)'
_computing_publication_material 'PRPKAPPA (Ferguson, 1999)'
_computing_structure_refinement 'SHELXL-97 (Sheldrick, 2008)'
_computing_structure_solution 'SHELXS-97 (Sheldrick, 2008)'
_diffrn_ambient_temperature 298(2)
_diffrn_detector_area_resol_mean 13.6612
_diffrn_measured_fraction_theta_full 0.999
_diffrn_measured_fraction_theta_max 0.999
_diffrn_measurement_device_type 'Rigaku SCXmini diffractometer'
_diffrn_measurement_method '\w scans'
_diffrn_radiation_monochromator graphite
_diffrn_radiation_source 'fine-focus sealed tube'
_diffrn_radiation_type MoK\a
_diffrn_radiation_wavelength 0.71073
_diffrn_reflns_av_R_equivalents 0.0647
_diffrn_reflns_av_sigmaI/netI 0.0512
_diffrn_reflns_limit_h_max 9
_diffrn_reflns_limit_h_min -9
_diffrn_reflns_limit_k_max 15
_diffrn_reflns_limit_k_min -15
_diffrn_reflns_limit_l_max 24
_diffrn_reflns_limit_l_min -24
_diffrn_reflns_number 17300
_diffrn_reflns_theta_full 26.00
_diffrn_reflns_theta_max 26.00
_diffrn_reflns_theta_min 3.01
_diffrn_standards_number 0
_exptl_absorpt_coefficient_mu 2.181
_exptl_absorpt_correction_T_max 0.646
_exptl_absorpt_correction_T_min 0.638
_exptl_absorpt_correction_type multi-scan
_exptl_absorpt_process_details '(CrystalClear; Rigaku, 2005)'
_exptl_crystal_colour Colourless
_exptl_crystal_density_diffrn 1.792
_exptl_crystal_density_method 'not measured'
_exptl_crystal_description Prism
_exptl_crystal_F_000 1056
_exptl_crystal_size_max 0.2000
_exptl_crystal_size_mid 0.2000
_exptl_crystal_size_min 0.2000
_refine_diff_density_max 1.084
_refine_diff_density_min -0.821
_refine_ls_extinction_method none
_refine_ls_goodness_of_fit_ref 1.056
_refine_ls_hydrogen_treatment constr
_refine_ls_matrix_type full
_refine_ls_number_parameters 199
_refine_ls_number_reflns 3918
_refine_ls_number_restraints 8
_refine_ls_restrained_S_all 1.054
_refine_ls_R_factor_all 0.1039
_refine_ls_R_factor_gt 0.0716
_refine_ls_shift/su_max_lt 0.001
_refine_ls_shift/su_mean <0.001
_refine_ls_structure_factor_coef Fsqd
_refine_ls_weighting_details 'calc w=1/[\s^2^(Fo^2^)+(0.0594P)^2^+10.7201P] where P=(Fo^2^+2Fc^2^)/3'
_refine_ls_weighting_scheme calc
_refine_ls_wR_factor_gt 0.1635
_refine_ls_wR_factor_ref 0.1780
_reflns_number_gt 2731
_reflns_number_total 3918
_reflns_threshold_expression >2sigma(I)
_cod_data_source_file jj2004.cif
_cod_data_source_block I
_cod_original_cell_volume 2000.6(7)
_cod_original_sg_symbol_H-M 'P 21/n '
_cod_database_code 2223457
_cod_database_fobs_code 2223457

loop_
_symmetry_equiv_pos_as_xyz
'x, y, z'
'-x+1/2, y+1/2, -z+1/2'
'-x, -y, -z'
'x-1/2, -y-1/2, z-1/2'

loop_
_atom_site_type_symbol
_atom_site_label
_atom_site_fract_x
_atom_site_fract_y
_atom_site_fract_z
_atom_site_U_iso_or_equiv
_atom_site_adp_type
_atom_site_calc_flag
_atom_site_refinement_flags
_atom_site_occupancy
_atom_site_disorder_assembly
_atom_site_disorder_group
C C1 0.5950(13) 0.2859(8) 0.2451(5) 0.092(3) Uani d D 1 . .
H H1A 0.5293 0.2434 0.2685 0.110 Uiso calc RD 1 . .
C C2 0.6745(15) 0.3710(9) 0.2774(6) 0.107(4) Uani d D 1 . .
H H2A 0.6625 0.3868 0.3226 0.129 Uiso calc RD 1 . .
C C3 0.7859(12) 0.4104(8) 0.1821(6) 0.089(3) Uani d D 1 . .
H H3A 0.8534 0.4541 0.1604 0.107 Uiso calc RD 1 . .
C C4 0.7082(13) 0.3263(7) 0.1474(5) 0.076(3) Uani d D 1 . .
H H4A 0.7221 0.3128 0.1022 0.091 Uiso calc RD 1 . .
C C5 0.6107(9) 0.2626(6) 0.1797(4) 0.0474(18) Uani d D 1 . .
C C6 0.5366(10) 0.1615(6) 0.1476(4) 0.055(2) Uani d . 1 . .
C C7 0.2968(10) 0.2610(6) 0.0863(6) 0.067(3) Uani d . 1 . .
H H7A 0.3572 0.3219 0.1069 0.080 Uiso calc R 1 . .
H H7B 0.2776 0.2704 0.0368 0.080 Uiso calc R 1 . .
C C8 0.1374(15) 0.2526(9) 0.1110(6) 0.094(3) Uani d . 1 . .
H H8A 0.0691 0.3133 0.0955 0.113 Uiso calc R 1 . .
H H8B 0.1566 0.2531 0.1610 0.113 Uiso calc R 1 . .
C C9 0.0415(15) 0.1501(9) 0.0851(7) 0.102(4) Uani d . 1 . .
H H9A -0.0581 0.1434 0.1064 0.123 Uiso calc R 1 . .
H H9B 0.0074 0.1538 0.0356 0.123 Uiso calc R 1 . .
C C10 0.1563(13) 0.0526(8) 0.1035(5) 0.084(3) Uani d . 1 . .
H H10A 0.1810 0.0446 0.1530 0.100 Uiso calc R 1 . .
H H10B 0.0998 -0.0105 0.0843 0.100 Uiso calc R 1 . .
C C11 0.3164(11) 0.0675(7) 0.0745(5) 0.068(3) Uani d . 1 . .
H H11A 0.3906 0.0087 0.0906 0.081 Uiso calc R 1 . .
C C12 0.2905(13) 0.0667(7) -0.0031(5) 0.079(3) Uani d . 1 . .
H H12A 0.3957 0.0775 -0.0187 0.119 Uiso calc R 1 . .
H H12B 0.2148 0.1221 -0.0204 0.119 Uiso calc R 1 . .
H H12C 0.2446 0.0001 -0.0196 0.119 Uiso calc R 1 . .
Cl Cl1 0.3262(6) 0.7906(3) 0.19673(17) 0.1303(14) Uani d . 1 . .
Cl Cl2 0.3231(4) 0.7842(2) 0.03045(15) 0.0970(9) Uani d . 1 . .
Cl Cl3 0.0105(4) 0.6753(4) 0.0955(2) 0.1479(18) Uani d . 1 . .
Cl Cl4 0.2771(8) 0.5277(3) 0.19805(19) 0.192(3) Uani d . 1 . .
Cl Cl5 0.5929(5) 0.6406(5) 0.1308(3) 0.199(3) Uani d . 1 . .
Cl Cl6 0.2773(6) 0.5279(2) 0.02829(18) 0.1324(15) Uani d . 1 . .
N N1 0.7664(10) 0.4296(6) 0.2450(5) 0.075(2) Uani d D 1 . .
H H1B 0.8162 0.4831 0.2658 0.091 Uiso calc RD 1 . .
N N2 0.3972(9) 0.1656(5) 0.1039(4) 0.0623(19) Uani d . 1 . .
O O1 0.6169(8) 0.0811(5) 0.1647(4) 0.082(2) Uani d . 1 . .
Sb Sb1 0.30206(7) 0.65548(4) 0.11435(3) 0.0571(2) Uani d . 1 . .

loop_
_atom_site_aniso_label
_atom_site_aniso_U_11
_atom_site_aniso_U_22
_atom_site_aniso_U_33
_atom_site_aniso_U_12
_atom_site_aniso_U_13
_atom_site_aniso_U_23
C1 0.122(9) 0.096(8) 0.059(6) -0.040(7) 0.024(6) -0.011(6)
C2 0.165(13) 0.102(9) 0.048(6) -0.028(9) -0.004(7) -0.014(6)
C3 0.089(8) 0.075(7) 0.110(9) -0.023(6) 0.036(7) -0.017(6)
C4 0.105(8) 0.055(6) 0.074(6) -0.022(5) 0.035(6) -0.021(5)
C5 0.047(4) 0.050(4) 0.040(4) -0.001(3) -0.008(3) 0.004(3)
C6 0.056(5) 0.044(4) 0.059(5) 0.005(4) -0.010(4) 0.005(4)
C7 0.048(5) 0.036(4) 0.110(7) 0.007(4) -0.008(5) 0.001(4)
C8 0.095(9) 0.093(8) 0.091(8) 0.013(7) 0.003(6) -0.014(6)
C9 0.083(8) 0.107(10) 0.121(10) 0.009(7) 0.030(7) 0.004(8)
C10 0.094(8) 0.078(7) 0.076(7) -0.011(6) 0.003(6) -0.005(5)
C11 0.068(6) 0.046(5) 0.080(6) -0.011(4) -0.015(5) -0.006(4)
C12 0.082(7) 0.059(6) 0.093(8) -0.001(5) 0.004(6) -0.015(5)
Cl1 0.184(4) 0.121(3) 0.083(2) -0.041(3) 0.011(2) -0.042(2)
Cl2 0.147(3) 0.0595(15) 0.0860(19) -0.0035(16) 0.0231(18) 0.0139(13)
Cl3 0.0633(18) 0.239(5) 0.145(3) -0.026(2) 0.0295(19) -0.056(3)
Cl4 0.368(8) 0.126(3) 0.080(2) -0.056(4) 0.026(3) 0.043(2)
Cl5 0.076(2) 0.262(6) 0.243(6) 0.065(3) -0.019(3) 0.038(5)
Cl6 0.251(5) 0.0584(17) 0.102(2) -0.001(2) 0.069(3) -0.0125(16)
N1 0.069(5) 0.056(5) 0.091(6) -0.011(4) -0.020(5) -0.017(4)
N2 0.056(4) 0.035(3) 0.087(5) 0.000(3) -0.018(4) -0.002(3)
O1 0.086(5) 0.050(4) 0.095(5) 0.009(3) -0.032(4) 0.012(3)
Sb1 0.0608(4) 0.0543(4) 0.0552(4) -0.0006(3) 0.0061(2) 0.0038(3)

loop_
_atom_type_symbol
_atom_type_description
_atom_type_scat_dispersion_real
_atom_type_scat_dispersion_imag
_atom_type_scat_source
C C 0.0033 0.0016 'International Tables Vol C Tables 4.2.6.8 and 6.1.1.4'
H H 0.0000 0.0000 'International Tables Vol C Tables 4.2.6.8 and 6.1.1.4'
N N 0.0061 0.0033 'International Tables Vol C Tables 4.2.6.8 and 6.1.1.4'
O O 0.0106 0.0060 'International Tables Vol C Tables 4.2.6.8 and 6.1.1.4'
Cl Cl 0.1484 0.1585 'International Tables Vol C Tables 4.2.6.8 and 6.1.1.4'
Sb Sb -0.5866 1.5461 'International Tables Vol C Tables 4.2.6.8 and 6.1.1.4'

loop_
_geom_angle_atom_site_label_1
_geom_angle_atom_site_label_2
_geom_angle_atom_site_label_3
_geom_angle_site_symmetry_1
_geom_angle_site_symmetry_3
_geom_angle
_geom_angle_publ_flag
C5 C1 C2 . . 120.7(10) ?
C5 C1 H1A . . 119.6 ?
C2 C1 H1A . . 119.6 ?
N1 C2 C1 . . 119.6(10) ?
N1 C2 H2A . . 120.2 ?
C1 C2 H2A . . 120.2 ?
N1 C3 C4 . . 120.6(10) ?
N1 C3 H3A . . 119.7 ?
C4 C3 H3A . . 119.7 ?
C5 C4 C3 . . 119.3(9) ?
C5 C4 H4A . . 120.4 ?
C3 C4 H4A . . 120.4 ?
C1 C5 C4 . . 117.8(8) ?
C1 C5 C6 . . 119.6(8) ?
C4 C5 C6 . . 122.2(7) ?
O1 C6 N2 . . 125.3(7) ?
O1 C6 C5 . . 115.6(7) ?
N2 C6 C5 . . 119.0(6) ?
C8 C7 N2 . . 110.4(8) ?
C8 C7 H7A . . 109.6 ?
N2 C7 H7A . . 109.6 ?
C8 C7 H7B . . 109.6 ?
N2 C7 H7B . . 109.6 ?
H7A C7 H7B . . 108.1 ?
C7 C8 C9 . . 112.0(9) ?
C7 C8 H8A . . 109.2 ?
C9 C8 H8A . . 109.2 ?
C7 C8 H8B . . 109.2 ?
C9 C8 H8B . . 109.2 ?
H8A C8 H8B . . 107.9 ?
C10 C9 C8 . . 109.8(10) ?
C10 C9 H9A . . 109.7 ?
C8 C9 H9A . . 109.7 ?
C10 C9 H9B . . 109.7 ?
C8 C9 H9B . . 109.7 ?
H9A C9 H9B . . 108.2 ?
C11 C10 C9 . . 109.3(9) ?
C11 C10 H10A . . 109.8 ?
C9 C10 H10A . . 109.8 ?
C11 C10 H10B . . 109.8 ?
C9 C10 H10B . . 109.8 ?
H10A C10 H10B . . 108.3 ?
N2 C11 C12 . . 112.6(8) ?
N2 C11 C10 . . 108.1(8) ?
C12 C11 C10 . . 113.0(8) ?
N2 C11 H11A . . 107.6 ?
C12 C11 H11A . . 107.6 ?
C10 C11 H11A . . 107.6 ?
C11 C12 H12A . . 109.5 ?
C11 C12 H12B . . 109.5 ?
H12A C12 H12B . . 109.5 ?
C11 C12 H12C . . 109.5 ?
H12A C12 H12C . . 109.5 ?
H12B C12 H12C . . 109.5 ?
C2 N1 C3 . . 122.1(9) ?
C2 N1 H1B . . 119.0 ?
C3 N1 H1B . . 119.0 ?
C6 N2 C7 . . 125.2(7) ?
C6 N2 C11 . . 120.4(6) ?
C7 N2 C11 . . 114.0(6) ?
Cl6 Sb1 Cl5 . . 90.8(2) ?
Cl6 Sb1 Cl4 . . 91.26(14) ?
Cl5 Sb1 Cl4 . . 92.5(2) ?
Cl6 Sb1 Cl1 . . 177.11(13) ?
Cl5 Sb1 Cl1 . . 89.5(2) ?
Cl4 Sb1 Cl1 . . 91.60(16) ?
Cl6 Sb1 Cl3 . . 89.46(16) ?
Cl5 Sb1 Cl3 . . 178.1(2) ?
Cl4 Sb1 Cl3 . . 89.4(2) ?
Cl1 Sb1 Cl3 . . 90.17(15) ?
Cl6 Sb1 Cl2 . . 88.89(11) ?
Cl5 Sb1 Cl2 . . 88.32(18) ?
Cl4 Sb1 Cl2 . . 179.19(19) ?
Cl1 Sb1 Cl2 . . 88.24(13) ?
Cl3 Sb1 Cl2 . . 89.84(16) ?

loop_
_geom_bond_atom_site_label_1
_geom_bond_atom_site_label_2
_geom_bond_site_symmetry_2
_geom_bond_distance
_geom_bond_publ_flag
C1 C5 . 1.347(12) ?
C1 C2 . 1.364(15) ?
C1 H1A . 0.9300 ?
C2 N1 . 1.291(15) ?
C2 H2A . 0.9300 ?
C3 N1 . 1.295(13) ?
C3 C4 . 1.367(13) ?
C3 H3A . 0.9300 ?
C4 C5 . 1.355(11) ?
C4 H4A . 0.9300 ?
C5 C6 . 1.514(10) ?
C6 O1 . 1.229(9) ?
C6 N2 . 1.309(10) ?
C7 C8 . 1.455(14) ?
C7 N2 . 1.470(9) ?
C7 H7A . 0.9700 ?
C7 H7B . 0.9700 ?
C8 C9 . 1.560(15) ?
C8 H8A . 0.9700 ?
C8 H8B . 0.9700 ?
C9 C10 . 1.557(15) ?
C9 H9A . 0.9700 ?
C9 H9B . 0.9700 ?
C10 C11 . 1.509(14) ?
C10 H10A . 0.9700 ?
C10 H10B . 0.9700 ?
C11 N2 . 1.481(10) ?
C11 C12 . 1.508(13) ?
C11 H11A . 0.9800 ?
C12 H12A . 0.9600 ?
C12 H12B . 0.9600 ?
C12 H12C . 0.9600 ?
Cl1 Sb1 . 2.347(3) ?
Cl2 Sb1 . 2.348(3) ?
Cl3 Sb1 . 2.348(3) ?
Cl4 Sb1 . 2.343(3) ?
Cl5 Sb1 . 2.336(4) ?
Cl6 Sb1 . 2.330(3) ?
N1 H1B . 0.8600 ?

loop_
_geom_hbond_atom_site_label_D
_geom_hbond_atom_site_label_H
_geom_hbond_atom_site_label_A
_geom_hbond_site_symmetry_A
_geom_hbond_distance_DH
_geom_hbond_distance_HA
_geom_hbond_distance_DA
_geom_hbond_angle_DHA
N1 H1B O1 2_655 0.86 1.87 2.689(9) 159.4

loop_
_geom_torsion_atom_site_label_1
_geom_torsion_atom_site_label_2
_geom_torsion_atom_site_label_3
_geom_torsion_atom_site_label_4
_geom_torsion_site_symmetry_1
_geom_torsion_site_symmetry_2
_geom_torsion_site_symmetry_3
_geom_torsion_site_symmetry_4
_geom_torsion
_geom_torsion_publ_flag
C5 C1 C2 N1 . . . . -0.4(11) ?
N1 C3 C4 C5 . . . . -0.3(14) ?
C2 C1 C5 C4 . . . . 0.3(13) ?
C2 C1 C5 C6 . . . . 173.5(7) ?
C3 C4 C5 C1 . . . . 0.1(14) ?
C3 C4 C5 C6 . . . . -173.0(8) ?
C1 C5 C6 O1 . . . . -77.7(11) ?
C4 C5 C6 O1 . . . . 95.2(11) ?
C1 C5 C6 N2 . . . . 103.5(10) ?
C4 C5 C6 N2 . . . . -83.6(12) ?
N2 C7 C8 C9 . . . . -53.9(12) ?
C7 C8 C9 C10 . . . . 53.4(13) ?
C8 C9 C10 C11 . . . . -55.2(12) ?
C9 C10 C11 N2 . . . . 58.5(10) ?
C9 C10 C11 C12 . . . . -66.8(11) ?
C1 C2 N1 C3 . . . . 0.1(13) ?
C4 C3 N1 C2 . . . . 0.2(15) ?
O1 C6 N2 C7 . . . . 176.7(9) ?
C5 C6 N2 C7 . . . . -4.7(14) ?
O1 C6 N2 C11 . . . . 4.7(15) ?
C5 C6 N2 C11 . . . . -176.7(8) ?
C8 C7 N2 C6 . . . . -112.8(10) ?
C8 C7 N2 C11 . . . . 59.6(11) ?
C12 C11 N2 C6 . . . . -123.4(10) ?
C10 C11 N2 C6 . . . . 111.1(10) ?
C12 C11 N2 C7 . . . . 63.8(11) ?
C10 C11 N2 C7 . . . . -61.8(11) ?
